data_8105432
loop_
_publ_author_name
'Lee, See Mun'
'Lo, Kong Mun'
'Tiekink, Edward R.T.'

_publ_section_title
;
 Crystal structure of chloridotris(4-chlorophenyl)(dimethyl
 sulfoxide-\kO)tin(IV), C20H18Cl4OSSn
;
_journal_issue 5
_journal_name_full 'Zeitschrift f\"ur Kristallographie - New Crystal Structures'
_journal_page_first 1241
_journal_page_last 1243
_journal_paper_doi 10.1515/ncrs-2020-0291
_journal_volume 235
_journal_year 2020
_chemical_formula_moiety 'C20 H18 Cl4 O S Sn'
_chemical_formula_sum 'C20 H18 Cl4 O S Sn'
_chemical_formula_weight 566.89
_space_group_crystal_system orthorhombic
_space_group_IT_number 61
_space_group_name_Hall '-P 2ac 2ab'
_space_group_name_H-M_alt 'P b c a'
_atom_sites_solution_hydrogens geom
_atom_sites_solution_primary direct
_atom_sites_solution_secondary difmap
_audit_creation_method SHELXL-2018/3
_cell_angle_alpha 90
_cell_angle_beta 90
_cell_angle_gamma 90
_cell_formula_units_Z 8
_cell_length_a 12.7348(2)
_cell_length_b 14.6361(3)
_cell_length_c 24.1580(6)
_cell_measurement_reflns_used 13884
_cell_measurement_temperature 100(2)
_cell_measurement_theta_max 76.4430
_cell_measurement_theta_min 4.9430
_cell_volume 4502.76(16)
_computing_cell_refinement 'CrysAlisPro [1]'
_computing_data_collection 'CrysAlisPro [1]'
_computing_data_reduction 'CrysAlisPro [1]'
_computing_molecular_graphics 'ORTEP-3 for Windows [4]'
_computing_publication_material 'SHELXL-2018/3 [3]'
_computing_structure_refinement 'SHELXL-2018/3 [3]'
_computing_structure_solution 'SHELXT 2014/5 [2]'
_diffrn_ambient_environment N~2~
_diffrn_ambient_temperature 100(2)
_diffrn_detector 'CCD plate'
_diffrn_detector_area_resol_mean 5.2558
_diffrn_detector_type AtlasS2
_diffrn_measured_fraction_theta_full 1.000
_diffrn_measured_fraction_theta_max 1.000
_diffrn_measurement_device 'four-circle diffractometer'
_diffrn_measurement_device_type 'XtaLAB Synergy, Dualflex, AtlasS2'
_diffrn_measurement_method '\w scans'
_diffrn_radiation_monochromator mirror
_diffrn_radiation_type CuK\a
_diffrn_radiation_wavelength 1.54184
_diffrn_reflns_av_R_equivalents 0.0501
_diffrn_reflns_av_unetI/netI 0.0239
_diffrn_reflns_Laue_measured_fraction_full 1.000
_diffrn_reflns_Laue_measured_fraction_max 1.000
_diffrn_reflns_limit_h_max 14
_diffrn_reflns_limit_h_min -15
_diffrn_reflns_limit_k_max 17
_diffrn_reflns_limit_k_min -14
_diffrn_reflns_limit_l_max 28
_diffrn_reflns_limit_l_min -28
_diffrn_reflns_number 29020
_diffrn_reflns_point_group_measured_fraction_full 1.000
_diffrn_reflns_point_group_measured_fraction_max 1.000
_diffrn_reflns_theta_full 67.069
_diffrn_reflns_theta_max 67.069
_diffrn_reflns_theta_min 3.659
_diffrn_source 'micro-focus sealed X-ray tube'
_exptl_absorpt_coefficient_mu 14.328
_exptl_absorpt_correction_T_max 1.000
_exptl_absorpt_correction_T_min 0.843
_exptl_absorpt_correction_type gaussian
_exptl_absorpt_process_details 'CrysAlisPro [1]'
_exptl_crystal_colour colourless
_exptl_crystal_density_diffrn 1.672
_exptl_crystal_description prism
_exptl_crystal_F_000 2240
_exptl_crystal_size_max 0.104
_exptl_crystal_size_mid 0.076
_exptl_crystal_size_min 0.042
_refine_diff_density_max 1.178
_refine_diff_density_min -1.236
_refine_diff_density_rms 0.095
_refine_ls_extinction_coef .
_refine_ls_extinction_method none
_refine_ls_goodness_of_fit_ref 1.037
_refine_ls_hydrogen_treatment constr
_refine_ls_matrix_type full
_refine_ls_number_parameters 267
_refine_ls_number_reflns 4022
_refine_ls_number_restraints 0
_refine_ls_restrained_S_all 1.037
_refine_ls_R_factor_all 0.0366
_refine_ls_R_factor_gt 0.0337
_refine_ls_shift/su_max 0.004
_refine_ls_shift/su_mean 0.000
_refine_ls_structure_factor_coef Fsqd
_refine_ls_weighting_details 'w=1/[\s^2^(Fo^2^)+(0.0507P)^2^+7.2016P] where P=(Fo^2^+2Fc^2^)/3'
_refine_ls_weighting_scheme calc
_refine_ls_wR_factor_gt 0.0888
_refine_ls_wR_factor_ref 0.0913
_reflns_Friedel_coverage 0.000
_reflns_Friedel_fraction_full .
_reflns_Friedel_fraction_max .
_reflns_number_gt 3692
_reflns_number_total 4022
_reflns_threshold_expression 'I > 2\s(I)'
_cod_data_source_file suppl_ncrs-2020-0291_suppl.cif
_cod_data_source_block shelx
_cod_database_code 8105432
_shelx_shelxl_version_number 2018/3
_shelx_space_group_comment
;
The symmetry employed for this shelxl refinement is uniquely defined
by the following loop, which should always be used as a source of
symmetry information in preference to the above space-group names.
They are only intended as comments.
;
_shelx_estimated_absorpt_t_min 0.317
_shelx_estimated_absorpt_t_max 0.584

loop_
_space_group_symop_operation_xyz
'x, y, z'
'-x+1/2, -y, z+1/2'
'-x, y+1/2, -z+1/2'
'x+1/2, -y+1/2, -z'
'-x, -y, -z'
'x-1/2, y, -z-1/2'
'x, -y-1/2, z-1/2'
'-x-1/2, y-1/2, z'

loop_
_atom_site_label
_atom_site_type_symbol
_atom_site_fract_x
_atom_site_fract_y
_atom_site_fract_z
_atom_site_U_iso_or_equiv
_atom_site_adp_type
_atom_site_occupancy
_atom_site_site_symmetry_order
_atom_site_calc_flag
_atom_site_refinement_flags_posn
_atom_site_refinement_flags_adp
_atom_site_refinement_flags_occupancy
_atom_site_disorder_assembly
_atom_site_disorder_group
Sn Sn 0.38309(2) 0.70357(2) 0.56618(2) 0.02520(10) Uani 1 1 d . . . . .
Cl1 Cl 0.26979(7) 0.56856(6) 0.54630(4) 0.0339(2) Uani 1 1 d . . . . .
Cl2 Cl 0.03535(8) 0.88698(8) 0.73813(4) 0.0493(3) Uani 1 1 d . . . . .
Cl3 Cl 0.39450(8) 0.83277(7) 0.30243(4) 0.0402(2) Uani 1 1 d . . . . .
Cl4 Cl 0.73419(9) 0.43891(8) 0.69073(6) 0.0558(3) Uani 1 1 d . . . . .
C1 C 0.2712(3) 0.7638(2) 0.62056(14) 0.0257(7) Uani 1 1 d . . . . .
C2 C 0.2540(3) 0.7258(3) 0.67251(15) 0.0310(8) Uani 1 1 d . . . . .
H2 H 0.291237 0.672310 0.683070 0.037 Uiso 1 1 calc R U . . .
C3 C 0.1828(3) 0.7651(3) 0.70935(15) 0.0347(8) Uani 1 1 d . . . . .
H3 H 0.172019 0.739497 0.745028 0.042 Uiso 1 1 calc R U . . .
C4 C 0.1280(3) 0.8422(3) 0.69297(16) 0.0329(8) Uani 1 1 d . . . . .
C5 C 0.1444(3) 0.8819(2) 0.64203(17) 0.0332(8) Uani 1 1 d . . . . .
H5 H 0.106905 0.935319 0.631709 0.040 Uiso 1 1 calc R U . . .
C6 C 0.2161(3) 0.8430(2) 0.60605(15) 0.0290(7) Uani 1 1 d . . . . .
H6 H 0.228140 0.870526 0.570995 0.035 Uiso 1 1 calc R U . . .
C7 C 0.3872(3) 0.7452(2) 0.48205(14) 0.0243(7) Uani 1 1 d . . . . .
C8 C 0.2948(3) 0.7516(2) 0.45106(16) 0.0313(8) Uani 1 1 d . . . . .
H8 H 0.229623 0.736943 0.468018 0.038 Uiso 1 1 calc R U . . .
C9 C 0.2962(3) 0.7787(2) 0.39638(16) 0.0331(8) Uani 1 1 d . . . . .
H9 H 0.232488 0.784476 0.376203 0.040 Uiso 1 1 calc R U . . .
C10 C 0.3911(3) 0.7974(2) 0.37137(16) 0.0277(8) Uani 1 1 d . . . . .
C11 C 0.4849(3) 0.7904(2) 0.40029(16) 0.0321(8) Uani 1 1 d . . . . .
H11 H 0.549969 0.802455 0.382507 0.039 Uiso 1 1 calc R U . . .
C12 C 0.4819(3) 0.7655(3) 0.45563(16) 0.0313(8) Uani 1 1 d . . . . .
H12 H 0.545544 0.762123 0.476012 0.038 Uiso 1 1 calc R U . . .
C13 C 0.5036(3) 0.6244(2) 0.60391(15) 0.0265(7) Uani 1 1 d . . . . .
C14 C 0.5535(3) 0.5546(3) 0.57537(17) 0.0366(9) Uani 1 1 d . . . . .
H14 H 0.537945 0.545409 0.537312 0.044 Uiso 1 1 calc R U . . .
C15 C 0.6257(3) 0.4979(3) 0.6014(2) 0.0440(10) Uani 1 1 d . . . . .
H15 H 0.660113 0.450875 0.581297 0.053 Uiso 1 1 calc R U . . .
C16 C 0.6466(3) 0.5109(3) 0.65672(18) 0.0371(9) Uani 1 1 d . . . . .
C17 C 0.5992(3) 0.5804(3) 0.68629(16) 0.0339(8) Uani 1 1 d . . . . .
H17 H 0.614982 0.589032 0.724371 0.041 Uiso 1 1 calc R U . . .
C18 C 0.5284(3) 0.6374(2) 0.65961(15) 0.0295(7) Uani 1 1 d . . . . .
H18 H 0.496327 0.685954 0.679541 0.035 Uiso 1 1 calc R U . . .
S1 S 0.46367(9) 0.92169(8) 0.57549(5) 0.0273(4) Uani 0.762(3) 1 d . . P A 1
O1 O 0.4970(3) 0.8234(3) 0.58971(19) 0.0301(10) Uani 0.762(3) 1 d . . P A 1
C19 C 0.5886(4) 0.9765(4) 0.5638(2) 0.0644(16) Uani 0.762(3) 1 d . . P A 1
H19A H 0.632094 0.971074 0.597058 0.077 Uiso 0.762(3) 1 calc R U P A 1
H19B H 0.577281 1.041263 0.555283 0.077 Uiso 0.762(3) 1 calc R U P A 1
H19C H 0.624246 0.947029 0.532568 0.077 Uiso 0.762(3) 1 calc R U P A 1
C20 C 0.4363(3) 0.9727(3) 0.64119(16) 0.0371(8) Uani 0.762(3) 1 d . . P A 1
H20A H 0.383314 0.936284 0.660662 0.044 Uiso 0.762(3) 1 calc R U P A 1
H20B H 0.409815 1.034870 0.635647 0.044 Uiso 0.762(3) 1 calc R U P A 1
H20C H 0.500813 0.974818 0.663281 0.044 Uiso 0.762(3) 1 calc R U P A 1
O1' O 0.4717(12) 0.8412(9) 0.5673(5) 0.030(3) Uani 0.238(3) 1 d . . P A 2
S1' S 0.5301(3) 0.8877(2) 0.61309(15) 0.0282(12) Uani 0.238(3) 1 d . . P A 2
C19' C 0.5886(4) 0.9765(4) 0.5638(2) 0.0644(16) Uani 0.238(3) 1 d . . P A 2
H19D H 0.611175 0.946366 0.529555 0.077 Uiso 0.238(3) 1 calc R U P A 2
H19E H 0.649112 1.005905 0.581393 0.077 Uiso 0.238(3) 1 calc R U P A 2
H19F H 0.535429 1.022769 0.555076 0.077 Uiso 0.238(3) 1 calc R U P A 2
C20' C 0.4363(3) 0.9727(3) 0.64119(16) 0.0371(8) Uani 0.238(3) 1 d . . P A 2
H20D H 0.387465 0.991443 0.611982 0.044 Uiso 0.238(3) 1 calc R U P A 2
H20E H 0.474978 1.026161 0.654617 0.044 Uiso 0.238(3) 1 calc R U P A 2
H20F H 0.396887 0.945354 0.671848 0.044 Uiso 0.238(3) 1 calc R U P A 2

loop_
_atom_site_aniso_label
_atom_site_aniso_U_11
_atom_site_aniso_U_22
_atom_site_aniso_U_33
_atom_site_aniso_U_23
_atom_site_aniso_U_13
_atom_site_aniso_U_12
Sn 0.02563(15) 0.02438(15) 0.02559(15) -0.00002(8) 0.00110(8) -0.00080(8)
Cl1 0.0379(5) 0.0282(4) 0.0357(5) 0.0041(3) -0.0080(4) -0.0079(3)
Cl2 0.0405(5) 0.0607(6) 0.0468(6) -0.0170(5) 0.0052(4) 0.0118(5)
Cl3 0.0472(5) 0.0466(5) 0.0268(4) 0.0053(4) -0.0011(4) 0.0023(4)
Cl4 0.0414(5) 0.0485(6) 0.0775(8) 0.0050(5) -0.0198(5) 0.0132(5)
C1 0.0243(16) 0.0262(16) 0.0265(17) -0.0014(14) -0.0026(13) -0.0028(14)
C2 0.0306(18) 0.0322(18) 0.0304(18) 0.0032(15) -0.0011(15) 0.0044(15)
C3 0.0334(19) 0.043(2) 0.0274(18) 0.0032(16) -0.0003(15) 0.0016(17)
C4 0.0285(18) 0.036(2) 0.034(2) -0.0097(16) -0.0012(15) 0.0040(15)
C5 0.0276(17) 0.0274(18) 0.045(2) 0.0011(16) -0.0037(16) 0.0027(15)
C6 0.0266(17) 0.0264(17) 0.0341(19) 0.0053(14) -0.0039(14) -0.0027(14)
C7 0.0293(17) 0.0192(15) 0.0244(17) 0.0036(13) 0.0037(13) 0.0033(13)
C8 0.0286(17) 0.0294(18) 0.0357(19) 0.0048(16) 0.0021(15) -0.0021(15)
C9 0.0306(18) 0.0320(18) 0.037(2) 0.0032(15) -0.0048(16) 0.0024(15)
C10 0.0349(19) 0.0206(17) 0.0276(19) -0.0013(13) 0.0027(15) 0.0065(13)
C11 0.0311(18) 0.0334(19) 0.032(2) 0.0012(15) 0.0071(16) 0.0058(15)
C12 0.0259(17) 0.0361(19) 0.0317(19) 0.0030(16) 0.0026(15) 0.0085(15)
C13 0.0212(15) 0.0283(17) 0.0301(18) -0.0015(14) 0.0010(14) 0.0000(13)
C14 0.0303(19) 0.041(2) 0.038(2) -0.0133(17) -0.0078(16) 0.0060(17)
C15 0.034(2) 0.040(2) 0.058(3) -0.016(2) -0.0063(19) 0.0107(17)
C16 0.0261(17) 0.034(2) 0.051(2) 0.0019(17) -0.0085(17) 0.0021(16)
C17 0.0337(19) 0.036(2) 0.032(2) 0.0033(16) -0.0027(15) -0.0014(16)
C18 0.0319(18) 0.0284(17) 0.0283(18) -0.0031(14) 0.0039(15) 0.0032(14)
S1 0.0289(6) 0.0266(7) 0.0263(6) -0.0022(4) -0.0014(4) -0.0013(4)
O1 0.031(2) 0.027(2) 0.033(3) 0.0013(19) -0.0077(18) -0.0005(16)
C19 0.058(3) 0.042(3) 0.093(4) -0.018(2) 0.042(3) -0.017(2)
C20 0.037(2) 0.035(2) 0.039(2) -0.0096(17) 0.0017(17) 0.0001(16)
O1' 0.041(8) 0.024(7) 0.025(7) 0.008(5) 0.002(5) -0.018(6)
S1' 0.0306(19) 0.029(2) 0.0254(19) -0.0016(14) -0.0028(14) -0.0017(14)
C19' 0.058(3) 0.042(3) 0.093(4) -0.018(2) 0.042(3) -0.017(2)
C20' 0.037(2) 0.035(2) 0.039(2) -0.0096(17) 0.0017(17) 0.0001(16)

loop_
_atom_type_symbol
_atom_type_description
_atom_type_scat_dispersion_real
_atom_type_scat_dispersion_imag
_atom_type_scat_source
C C 0.0181 0.0091 'International Tables Vol C Tables 4.2.6.8 and 6.1.1.4'
H H 0.0000 0.0000 'International Tables Vol C Tables 4.2.6.8 and 6.1.1.4'
Cl Cl 0.3639 0.7018 'International Tables Vol C Tables 4.2.6.8 and 6.1.1.4'
O O 0.0492 0.0322 'International Tables Vol C Tables 4.2.6.8 and 6.1.1.4'
S S 0.3331 0.5567 'International Tables Vol C Tables 4.2.6.8 and 6.1.1.4'
Sn Sn 0.0259 5.4591 'International Tables Vol C Tables 4.2.6.8 and 6.1.1.4'

loop_
_geom_angle_atom_site_label_1
_geom_angle_atom_site_label_2
_geom_angle_atom_site_label_3
_geom_angle
_geom_angle_site_symmetry_1
_geom_angle_site_symmetry_3
C7 Sn C13 123.27(13) . .
C7 Sn C1 119.25(13) . .
C13 Sn C1 116.34(13) . .
C7 Sn O1' 75.5(3) . .
C13 Sn O1' 96.8(4) . .
C1 Sn O1' 87.6(4) . .
C7 Sn O1 90.14(15) . .
C13 Sn O1 81.79(13) . .
C1 Sn O1 87.42(14) . .
C7 Sn Cl1 93.27(9) . .
C13 Sn Cl1 93.92(9) . .
C1 Sn Cl1 93.42(9) . .
O1' Sn Cl1 167.5(4) . .
O1 Sn Cl1 175.54(11) . .
C2 C1 C6 118.6(3) . .
C2 C1 Sn 119.8(3) . .
C6 C1 Sn 121.6(3) . .
C1 C2 C3 120.9(3) . .
C1 C2 H2 119.6 . .
C3 C2 H2 119.6 . .
C4 C3 C2 118.8(3) . .
C4 C3 H3 120.6 . .
C2 C3 H3 120.6 . .
C5 C4 C3 121.5(3) . .
C5 C4 Cl2 120.4(3) . .
C3 C4 Cl2 118.1(3) . .
C4 C5 C6 119.3(3) . .
C4 C5 H5 120.4 . .
C6 C5 H5 120.4 . .
C5 C6 C1 120.9(3) . .
C5 C6 H6 119.5 . .
C1 C6 H6 119.5 . .
C12 C7 C8 117.9(3) . .
C12 C7 Sn 121.3(2) . .
C8 C7 Sn 120.8(2) . .
C9 C8 C7 121.4(3) . .
C9 C8 H8 119.3 . .
C7 C8 H8 119.3 . .
C8 C9 C10 119.2(3) . .
C8 C9 H9 120.4 . .
C10 C9 H9 120.4 . .
C9 C10 C11 121.3(4) . .
C9 C10 Cl3 119.9(3) . .
C11 C10 Cl3 118.8(3) . .
C10 C11 C12 118.8(3) . .
C10 C11 H11 120.6 . .
C12 C11 H11 120.6 . .
C7 C12 C11 121.4(3) . .
C7 C12 H12 119.3 . .
C11 C12 H12 119.3 . .
C14 C13 C18 118.5(3) . .
C14 C13 Sn 121.2(3) . .
C18 C13 Sn 120.1(2) . .
C13 C14 C15 121.2(4) . .
C13 C14 H14 119.4 . .
C15 C14 H14 119.4 . .
C16 C15 C14 119.0(4) . .
C16 C15 H15 120.5 . .
C14 C15 H15 120.5 . .
C15 C16 C17 121.3(4) . .
C15 C16 Cl4 119.9(3) . .
C17 C16 Cl4 118.8(3) . .
C16 C17 C18 119.1(4) . .
C16 C17 H17 120.4 . .
C18 C17 H17 120.4 . .
C17 C18 C13 120.9(3) . .
C17 C18 H18 119.6 . .
C13 C18 H18 119.6 . .
O1 S1 C20 104.2(2) . .
O1 S1 C19 102.0(3) . .
C20 S1 C19 97.2(2) . .
S1 O1 Sn 118.3(2) . .
S1 C19 H19A 109.5 . .
S1 C19 H19B 109.5 . .
H19A C19 H19B 109.5 . .
S1 C19 H19C 109.5 . .
H19A C19 H19C 109.5 . .
H19B C19 H19C 109.5 . .
S1 C20 H20A 109.5 . .
S1 C20 H20B 109.5 . .
H20A C20 H20B 109.5 . .
S1 C20 H20C 109.5 . .
H20A C20 H20C 109.5 . .
H20B C20 H20C 109.5 . .
S1' O1' Sn 130.4(8) . .
O1' S1' C20' 104.8(6) . .
O1' S1' C19' 92.4(5) . .
C20' S1' C19' 91.3(3) . .
S1' C19' H19D 109.5 . .
S1' C19' H19E 109.5 . .
H19D C19' H19E 109.5 . .
S1' C19' H19F 109.5 . .
H19D C19' H19F 109.5 . .
H19E C19' H19F 109.5 . .
S1' C20' H20D 109.5 . .
S1' C20' H20E 109.5 . .
H20D C20' H20E 109.5 . .
S1' C20' H20F 109.5 . .
H20D C20' H20F 109.5 . .
H20E C20' H20F 109.5 . .

loop_
_geom_bond_atom_site_label_1
_geom_bond_atom_site_label_2
_geom_bond_distance
_geom_bond_site_symmetry_2
Sn C7 2.122(3) .
Sn C13 2.128(3) .
Sn C1 2.129(3) .
Sn O1' 2.309(12) .
Sn O1 2.346(4) .
Sn Cl1 2.4934(9) .
Cl2 C4 1.736(4) .
Cl3 C10 1.745(4) .
Cl4 C16 1.740(4) .
C1 C2 1.390(5) .
C1 C6 1.400(5) .
C2 C3 1.395(5) .
C2 H2 0.9500 .
C3 C4 1.383(6) .
C3 H3 0.9500 .
C4 C5 1.377(6) .
C5 C6 1.382(5) .
C5 H5 0.9500 .
C6 H6 0.9500 .
C7 C12 1.396(5) .
C7 C8 1.398(5) .
C8 C9 1.379(5) .
C8 H8 0.9500 .
C9 C10 1.379(5) .
C9 H9 0.9500 .
C10 C11 1.388(5) .
C11 C12 1.386(5) .
C11 H11 0.9500 .
C12 H12 0.9500 .
C13 C14 1.387(5) .
C13 C18 1.395(5) .
C14 C15 1.389(6) .
C14 H14 0.9500 .
C15 C16 1.376(6) .
C15 H15 0.9500 .
C16 C17 1.382(6) .
C17 C18 1.388(5) .
C17 H17 0.9500 .
C18 H18 0.9500 .
S1 O1 1.539(4) .
S1 C20 1.788(4) .
S1 C19 1.804(5) .
C19 H19A 0.9800 .
C19 H19B 0.9800 .
C19 H19C 0.9800 .
C20 H20A 0.9800 .
C20 H20B 0.9800 .
C20 H20C 0.9800 .
O1' S1' 1.497(14) .
S1' C20' 1.853(5) .
S1' C19' 1.914(6) .
C19' H19D 0.9800 .
C19' H19E 0.9800 .
C19' H19F 0.9800 .
C20' H20D 0.9801 .
C20' H20E 0.9801 .
C20' H20F 0.9798 .

loop_
_geom_torsion_atom_site_label_1
_geom_torsion_atom_site_label_2
_geom_torsion_atom_site_label_3
_geom_torsion_atom_site_label_4
_geom_torsion
_geom_torsion_site_symmetry_1
_geom_torsion_site_symmetry_2
_geom_torsion_site_symmetry_3
_geom_torsion_site_symmetry_4
C6 C1 C2 C3 0.5(5) . . . .
Sn C1 C2 C3 178.6(3) . . . .
C1 C2 C3 C4 1.0(6) . . . .
C2 C3 C4 C5 -1.7(6) . . . .
C2 C3 C4 Cl2 177.0(3) . . . .
C3 C4 C5 C6 1.0(6) . . . .
Cl2 C4 C5 C6 -177.8(3) . . . .
C4 C5 C6 C1 0.6(5) . . . .
C2 C1 C6 C5 -1.3(5) . . . .
Sn C1 C6 C5 -179.4(3) . . . .
C12 C7 C8 C9 -1.2(5) . . . .
Sn C7 C8 C9 179.8(3) . . . .
C7 C8 C9 C10 1.9(6) . . . .
C8 C9 C10 C11 -0.7(5) . . . .
C8 C9 C10 Cl3 -179.5(3) . . . .
C9 C10 C11 C12 -1.0(5) . . . .
Cl3 C10 C11 C12 177.7(3) . . . .
C8 C7 C12 C11 -0.6(5) . . . .
Sn C7 C12 C11 178.3(3) . . . .
C10 C11 C12 C7 1.7(5) . . . .
C18 C13 C14 C15 0.7(6) . . . .
Sn C13 C14 C15 -174.4(3) . . . .
C13 C14 C15 C16 0.9(7) . . . .
C14 C15 C16 C17 -1.6(6) . . . .
C14 C15 C16 Cl4 178.3(3) . . . .
C15 C16 C17 C18 0.7(6) . . . .
Cl4 C16 C17 C18 -179.3(3) . . . .
C16 C17 C18 C13 1.0(6) . . . .
C14 C13 C18 C17 -1.6(5) . . . .
Sn C13 C18 C17 173.5(3) . . . .
C20 S1 O1 Sn 109.9(3) . . . .
C19 S1 O1 Sn -149.4(3) . . . .
Sn O1' S1' C20' -98.5(10) . . . .
Sn O1' S1' C19' 169.5(10) . . . .
